data_7050805
loop_
_publ_author_name
'Erd\'elyi, M\'at\'e'
'Langer, Vratislav'
'Karl\'en, Anders'
'Gogoll, Adolf'

_publ_section_title
;
 Insight into \b-hairpin stability: a structural and thermodynamic
 study of diastereomeric \b-hairpin mimeticsElectronic supplementary
 information (ESI) available: temperature and concentration-dependent
 chemical shifts and melting curves of the investigated molecules in
 different solvents and details of the X-ray analysis. See
 http://www.rsc.org/suppdata/nj/b1/b111241d/
;
_journal_issue 7
_journal_name_full 'New Journal of Chemistry'
_journal_page_first 834
_journal_paper_doi 10.1039/b111241d
_journal_volume 26
_journal_year 2002
_chemical_formula_sum 'C26 H30 N4 O4'
_chemical_formula_weight 462.54
_chemical_name_systematic
;
((S,S)-2-[2'-(2''-Acetylamino-3''-methyl-butyrylamino)-phenylethynyl]-N-
(1-methyl-carbamoyl-ethyl)-benzamide
;
_space_group_IT_number 1
_symmetry_cell_setting triclinic
_symmetry_space_group_name_Hall 'P 1'
_symmetry_space_group_name_H-M 'P 1'
_atom_sites_solution_hydrogens geom
_atom_sites_solution_primary direct
_atom_sites_solution_secondary difmap
_audit_creation_method SHELXL-97
_cell_angle_alpha 89.9940(10)
_cell_angle_beta 99.5760(10)
_cell_angle_gamma 118.9010(10)
_cell_formula_units_Z 2
_cell_length_a 9.63290(10)
_cell_length_b 9.62810(10)
_cell_length_c 15.90510(10)
_cell_measurement_temperature 183(2)
_cell_volume 1267.91(2)
_computing_cell_refinement 'Bruker SMART'
_computing_data_collection 'Bruker SMART'
_computing_data_reduction 'Bruker SHELXTL'
_computing_molecular_graphics 'Bruker SHELXTL'
_computing_publication_material 'Bruker SHELXTL'
_computing_structure_refinement 'SHELXL-97 (Sheldrick, 1997)'
_computing_structure_solution 'SHELXS-97 (Sheldrick, 1990)'
_diffrn_ambient_temperature 183(2)
_diffrn_measured_fraction_theta_full 0.991
_diffrn_measured_fraction_theta_max 0.991
_diffrn_measurement_device_type 'CCD area detector'
_diffrn_measurement_method 'phi and omega scans'
_diffrn_radiation_monochromator graphite
_diffrn_radiation_source 'fine-focus sealed tube'
_diffrn_radiation_type MoK\a
_diffrn_radiation_wavelength 0.71073
_diffrn_reflns_av_R_equivalents 0.0694
_diffrn_reflns_av_sigmaI/netI 0.0782
_diffrn_reflns_limit_h_max 11
_diffrn_reflns_limit_h_min -12
_diffrn_reflns_limit_k_max 11
_diffrn_reflns_limit_k_min -11
_diffrn_reflns_limit_l_max 19
_diffrn_reflns_limit_l_min -19
_diffrn_reflns_number 14634
_diffrn_reflns_theta_full 26.34
_diffrn_reflns_theta_max 26.34
_diffrn_reflns_theta_min 1.30
_exptl_absorpt_coefficient_mu 0.083
_exptl_absorpt_correction_T_max 0.9983
_exptl_absorpt_correction_T_min 0.9652
_exptl_absorpt_correction_type none
_exptl_crystal_density_diffrn 1.212
_exptl_crystal_density_method 'not measured'
_exptl_crystal_F_000 492
_exptl_crystal_size_max 0.43
_exptl_crystal_size_mid 0.12
_exptl_crystal_size_min 0.02
_refine_diff_density_max 0.326
_refine_diff_density_min -0.238
_refine_diff_density_rms 0.058
_refine_ls_abs_structure_details 'Flack H D (1983), Acta Cryst. A39, 876-881'
_refine_ls_abs_structure_Flack 0(10)
_refine_ls_extinction_method none
_refine_ls_goodness_of_fit_ref 0.992
_refine_ls_hydrogen_treatment mixed
_refine_ls_matrix_type full
_refine_ls_number_parameters 683
_refine_ls_number_reflns 5091
_refine_ls_number_restraints 3
_refine_ls_restrained_S_all 0.992
_refine_ls_R_factor_all 0.0929
_refine_ls_R_factor_gt 0.0588
_refine_ls_shift/su_max 0.001
_refine_ls_shift/su_mean 0.000
_refine_ls_structure_factor_coef Fsqd
_refine_ls_weighting_details 'calc w==1/[\s^2^(Fo^2^)+(0.1000P)^2^+0.0000P] where P==(Fo^2^+2Fc^2^)/3'
_refine_ls_weighting_scheme calc
_refine_ls_wR_factor_gt 0.1352
_refine_ls_wR_factor_ref 0.1607
_reflns_number_gt 3672
_reflns_number_total 5091
_reflns_threshold_expression >2sigma(I)
_cod_data_source_file b111241d.txt
_cod_data_source_block a
_cod_depositor_comments
;
The following automatic conversions were performed:
'_symmetry_cell_setting' value 'Triclinic' changed to 'triclinic'
according to '/home/saulius/struct/CIF-dictionaries/cif_core.dic'
dictionary named 'cif_core.dic' version 2.4.1 from 2010-06-29.

Automatic conversion script
Id: cif_fix_enum 1527 2010-12-29 10:47:43Z saulius 
;
_cod_original_sg_symbol_H-M P1
_cod_database_code 7050805

loop_
_symmetry_equiv_pos_as_xyz
'x, y, z'

loop_
_atom_site_label
_atom_site_type_symbol
_atom_site_fract_x
_atom_site_fract_y
_atom_site_fract_z
_atom_site_U_iso_or_equiv
_atom_site_adp_type
_atom_site_occupancy
_atom_site_symmetry_multiplicity
_atom_site_calc_flag
_atom_site_refinement_flags
_atom_site_disorder_assembly
_atom_site_disorder_group
C1A C 0.1670(7) 0.2056(8) 0.5700(4) 0.0425(14) Uani 1 1 d . . .
H1A1 H 0.0705 0.1375 0.5270 0.11(3) Uiso 1 1 calc R . .
H1A2 H 0.2449 0.1672 0.5727 0.07(2) Uiso 1 1 calc R . .
H1A3 H 0.2158 0.3154 0.5542 0.07(2) Uiso 1 1 calc R . .
C2A C 0.1193(6) 0.2004(6) 0.6581(3) 0.0302(11) Uani 1 1 d . . .
O3A O 0.0044(5) 0.2188(6) 0.6664(3) 0.0521(12) Uani 1 1 d . . .
N4A N 0.2136(5) 0.1816(5) 0.7237(3) 0.0302(10) Uani 1 1 d . . .
H4A H 0.2904 0.1638 0.7125 0.038(16) Uiso 1 1 calc R . .
C5A C 0.1959(6) 0.1891(6) 0.8141(3) 0.0271(11) Uani 1 1 d . . .
H5A H 0.0986 0.2001 0.8169 0.021(12) Uiso 1 1 calc R . .
C6A C 0.1786(6) 0.0373(6) 0.8553(3) 0.0292(11) Uani 1 1 d . . .
H6A H 0.2733 0.0248 0.8482 0.016(11) Uiso 1 1 calc R . .
C7A C 0.1794(7) 0.0529(7) 0.9513(3) 0.0376(13) Uani 1 1 d . . .
H7A1 H 0.0915 0.0723 0.9597 0.07(2) Uiso 1 1 calc R . .
H7A2 H 0.2830 0.1422 0.9799 0.026(13) Uiso 1 1 calc R . .
H7A3 H 0.1644 -0.0457 0.9758 0.008(10) Uiso 1 1 calc R . .
C8A C 0.0244(7) -0.1116(7) 0.8112(4) 0.0450(15) Uani 1 1 d . . .
H8A1 H 0.0194 -0.2062 0.8368 0.052(18) Uiso 1 1 calc R . .
H8A2 H 0.0254 -0.1211 0.7500 0.048(17) Uiso 1 1 calc R . .
H8A3 H -0.0701 -0.1029 0.8187 0.06(2) Uiso 1 1 calc R . .
C9A C 0.3461(5) 0.3354(6) 0.8600(3) 0.0236(10) Uani 1 1 d . . .
O10A O 0.4801(4) 0.3494(4) 0.8588(2) 0.0310(8) Uani 1 1 d . . .
N11A N 0.3243(5) 0.4477(5) 0.8997(3) 0.0267(9) Uani 1 1 d . . .
H11A H 0.2238 0.4228 0.9003 0.030(14) Uiso 1 1 calc R . .
C12A C 0.4459(6) 0.6001(6) 0.9400(3) 0.0253(10) Uani 1 1 d . . .
C13A C 0.6110(6) 0.6563(6) 0.9457(3) 0.0307(12) Uani 1 1 d . . .
H13A H 0.6471 0.5902 0.9238 0.041(16) Uiso 1 1 calc R . .
C14A C 0.7228(6) 0.8092(7) 0.9834(4) 0.0365(13) Uani 1 1 d . . .
H14A H 0.8345 0.8464 0.9855 0.041(16) Uiso 1 1 calc R . .
C15A C 0.6759(7) 0.9095(7) 1.0183(4) 0.0406(14) Uani 1 1 d . . .
H15A H 0.7537 1.0136 1.0436 0.031(14) Uiso 1 1 calc R . .
C16A C 0.5113(7) 0.8519(6) 1.0149(3) 0.0347(12) Uani 1 1 d . . .
H16A H 0.4768 0.9176 1.0389 0.033(15) Uiso 1 1 calc R . .
C17A C 0.3954(6) 0.6987(6) 0.9766(3) 0.0289(11) Uani 1 1 d . . .
C18A C 0.2273(6) 0.6385(6) 0.9816(3) 0.0300(11) Uani 1 1 d . . .
C19A C 0.0920(6) 0.5816(6) 0.9920(3) 0.0282(11) Uani 1 1 d . . .
C20A C -0.0655(6) 0.5064(6) 1.0180(3) 0.0274(11) Uani 1 1 d . . .
C21A C -0.0869(7) 0.5772(7) 1.0884(3) 0.0368(13) Uani 1 1 d . . .
H21A H -0.0032 0.6781 1.1150 0.08(2) Uiso 1 1 calc R . .
C22A C -0.2304(7) 0.5002(7) 1.1193(3) 0.0399(14) Uani 1 1 d . . .
H22A H -0.2434 0.5473 1.1677 0.034(14) Uiso 1 1 calc R . .
C23A C -0.3544(7) 0.3547(7) 1.0794(3) 0.0383(13) Uani 1 1 d . . .
H23A H -0.4518 0.3014 1.1009 0.06(2) Uiso 1 1 calc R . .
C24A C -0.3359(6) 0.2868(6) 1.0077(3) 0.0300(11) Uani 1 1 d . . .
H24A H -0.4225 0.1885 0.9798 0.030(14) Uiso 1 1 calc R . .
C25A C -0.1924(6) 0.3605(6) 0.9760(3) 0.0258(11) Uani 1 1 d . . .
C26A C -0.1723(6) 0.2804(5) 0.9009(3) 0.0252(11) Uani 1 1 d . . .
O27A O -0.0502(4) 0.2666(4) 0.9024(2) 0.0362(9) Uani 1 1 d . . .
N28A N -0.2962(5) 0.2238(5) 0.8333(3) 0.0281(10) Uani 1 1 d . . .
H28A H -0.3769 0.2424 0.8341 0.027(14) Uiso 1 1 calc R . .
C29A C -0.3002(6) 0.1323(6) 0.7586(3) 0.0317(12) Uani 1 1 d . . .
H29A H -0.1873 0.1627 0.7532 0.025(13) Uiso 1 1 calc R . .
C30A C -0.3947(9) -0.0474(8) 0.7681(4) 0.0575(19) Uani 1 1 d . . .
H30A H -0.3448 -0.0712 0.8209 0.050(18) Uiso 1 1 calc R . .
H30B H -0.3926 -0.1071 0.7189 0.039(15) Uiso 1 1 calc R . .
H30C H -0.5068 -0.0783 0.7707 0.07(2) Uiso 1 1 calc R . .
C31A C -0.3829(6) 0.1711(6) 0.6781(3) 0.0284(11) Uani 1 1 d . . .
O32A O -0.5177(4) 0.1582(5) 0.6739(2) 0.0422(10) Uani 1 1 d . . .
N33A N -0.2997(5) 0.2158(6) 0.6143(3) 0.0378(11) Uani 1 1 d . . .
H33A H -0.2030 0.2248 0.6227 0.053(19) Uiso 1 1 calc R . .
C34A C -0.3616(7) 0.2502(8) 0.5316(3) 0.0418(14) Uani 1 1 d . . .
H34A H -0.3822 0.1684 0.4873 0.07(2) Uiso 1 1 calc R . .
H34B H -0.2818 0.3548 0.5179 0.06(2) Uiso 1 1 calc R . .
H34C H -0.4623 0.2506 0.5341 0.07(2) Uiso 1 1 calc R . .
C1B C 0.1721(8) 0.6271(10) 0.6942(4) 0.0555(18) Uani 1 1 d . . .
H1B1 H 0.2069 0.7268 0.7285 0.11(3) Uiso 1 1 calc R . .
H1B2 H 0.2665 0.6155 0.6903 0.059(19) Uiso 1 1 calc R . .
H1B3 H 0.0970 0.5371 0.7215 0.07(2) Uiso 1 1 calc R . .
C2B C 0.0878(6) 0.6299(7) 0.6044(4) 0.0389(14) Uani 1 1 d . . .
O3B O -0.0370(5) 0.6378(6) 0.5938(3) 0.0597(13) Uani 1 1 d . . .
N4B N 0.1540(5) 0.6196(5) 0.5378(3) 0.0336(10) Uani 1 1 d . . .
H4B H 0.2462 0.6188 0.5489 0.06(2) Uiso 1 1 calc R . .
C5B C 0.0803(6) 0.6098(6) 0.4480(3) 0.0300(12) Uani 1 1 d . . .
H5B H -0.0285 0.6002 0.4448 0.030(14) Uiso 1 1 calc R . .
C6B C 0.1871(7) 0.7580(7) 0.4040(4) 0.0379(13) Uani 1 1 d . . .
H6B H 0.2973 0.7691 0.4114 0.057(19) Uiso 1 1 calc R . .
C7B C 0.1185(7) 0.7356(7) 0.3079(4) 0.0379(13) Uani 1 1 d . . .
H7B1 H 0.1139 0.6406 0.2821 0.039(15) Uiso 1 1 calc R . .
H7B2 H 0.1882 0.8293 0.2808 0.046(17) Uiso 1 1 calc R . .
H7B3 H 0.0095 0.7224 0.2992 0.045(16) Uiso 1 1 calc R . .
C8B C 0.2032(9) 0.9077(8) 0.4464(4) 0.0543(18) Uani 1 1 d . . .
H8B1 H 0.2735 1.0005 0.4190 0.06(2) Uiso 1 1 calc R . .
H8B2 H 0.2502 0.9202 0.5074 0.08(2) Uiso 1 1 calc R . .
H8B3 H 0.0964 0.8991 0.4403 0.012(11) Uiso 1 1 calc R . .
C9B C 0.0619(6) 0.4589(6) 0.4043(3) 0.0265(11) Uani 1 1 d . . .
O10B O 0.1797(4) 0.4395(4) 0.4080(2) 0.0355(9) Uani 1 1 d . . .
N11B N -0.0909(5) 0.3506(5) 0.3630(3) 0.0286(9) Uani 1 1 d . . .
H11B H -0.1657 0.3787 0.3612 0.08(3) Uiso 1 1 calc R . .
C12B C -0.1414(6) 0.1973(6) 0.3225(3) 0.0283(11) Uani 1 1 d . . .
C13B C -0.0378(7) 0.1348(6) 0.3186(4) 0.0378(13) Uani 1 1 d . . .
H13B H 0.0737 0.1961 0.3433 0.06(2) Uiso 1 1 calc R . .
C14B C -0.0982(8) -0.0168(7) 0.2787(4) 0.0420(14) Uani 1 1 d . . .
H14B H -0.0264 -0.0574 0.2763 0.06(2) Uiso 1 1 calc R . .
C15B C -0.2599(8) -0.1107(7) 0.2424(4) 0.0431(14) Uani 1 1 d . . .
H15B H -0.2988 -0.2147 0.2162 0.037(15) Uiso 1 1 calc R . .
C16B C -0.3640(7) -0.0502(6) 0.2450(3) 0.0351(12) Uani 1 1 d . . .
H16B H -0.4751 -0.1130 0.2199 0.044(17) Uiso 1 1 calc R . .
C17B C -0.3070(6) 0.1023(6) 0.2842(3) 0.0263(11) Uani 1 1 d . . .
C18B C -0.4156(6) 0.1658(6) 0.2800(3) 0.0299(11) Uani 1 1 d . . .
C19B C -0.5022(6) 0.2250(6) 0.2706(3) 0.0269(11) Uani 1 1 d . . .
C20B C -0.6015(6) 0.2984(6) 0.2457(3) 0.0277(11) Uani 1 1 d . . .
C21B C -0.7316(6) 0.2226(7) 0.1762(3) 0.0339(12) Uani 1 1 d . . .
H21B H -0.7587 0.1210 0.1511 0.030(14) Uiso 1 1 calc R . .
C22B C -0.8208(7) 0.2962(8) 0.1440(4) 0.0433(15) Uani 1 1 d . . .
H22B H -0.9073 0.2455 0.0964 0.048(17) Uiso 1 1 calc R . .
C23B C -0.7835(7) 0.4431(8) 0.1813(3) 0.0414(15) Uani 1 1 d . . .
H23B H -0.8434 0.4938 0.1590 0.052(18) Uiso 1 1 calc R . .
C24B C -0.6567(6) 0.5166(7) 0.2523(3) 0.0337(12) Uani 1 1 d . . .
H24B H -0.6330 0.6163 0.2784 0.040(16) Uiso 1 1 calc R . .
C25B C -0.5650(6) 0.4457(6) 0.2851(3) 0.0262(11) Uani 1 1 d . . .
C26B C -0.4251(6) 0.5320(6) 0.3589(3) 0.0255(11) Uani 1 1 d . . .
O27B O -0.2912(4) 0.5453(4) 0.3583(2) 0.0360(9) Uani 1 1 d . . .
N28B N -0.4598(5) 0.5952(5) 0.4235(3) 0.0285(9) Uani 1 1 d . . .
H28B H -0.5603 0.5739 0.4208 0.040(16) Uiso 1 1 calc R . .
C29B C -0.3383(6) 0.6970(6) 0.4976(3) 0.0319(12) Uani 1 1 d . . .
H29B H -0.2389 0.6872 0.5007 0.040(15) Uiso 1 1 calc R . .
C30B C -0.2951(8) 0.8727(7) 0.4900(4) 0.0493(16) Uani 1 1 d . . .
H30D H -0.2456 0.9098 0.4395 0.08(2) Uiso 1 1 calc R . .
H30E H -0.2188 0.9382 0.5415 0.07(2) Uiso 1 1 calc R . .
H30F H -0.3934 0.8814 0.4841 0.08(2) Uiso 1 1 calc R . .
C31B C -0.4067(5) 0.6427(6) 0.5783(3) 0.0264(11) Uani 1 1 d . . .
O32B O -0.5410(4) 0.6239(5) 0.5847(2) 0.0434(10) Uani 1 1 d . . .
N33B N -0.3146(5) 0.6166(5) 0.6420(3) 0.0305(10) Uani 1 1 d . . .
H33B H -0.2192 0.6331 0.6351 0.043(17) Uiso 1 1 calc R . .
C34B C -0.3667(7) 0.5621(7) 0.7220(4) 0.0378(13) Uani 1 1 d . . .
H34D H -0.3669 0.6482 0.7548 0.08(2) Uiso 1 1 calc R . .
H34E H -0.2925 0.5312 0.7554 0.09(3) Uiso 1 1 calc R . .
H34F H -0.4759 0.4701 0.7100 0.07(2) Uiso 1 1 calc R . .

loop_
_atom_site_aniso_label
_atom_site_aniso_U_11
_atom_site_aniso_U_22
_atom_site_aniso_U_33
_atom_site_aniso_U_23
_atom_site_aniso_U_13
_atom_site_aniso_U_12
C1A 0.038(3) 0.058(4) 0.037(3) -0.001(3) 0.008(3) 0.027(3)
C2A 0.024(3) 0.037(3) 0.029(3) -0.004(2) 0.001(2) 0.016(2)
O3A 0.039(2) 0.095(3) 0.038(2) 0.004(2) 0.0075(19) 0.045(2)
N4A 0.023(2) 0.045(3) 0.027(2) -0.0045(19) 0.0029(18) 0.021(2)
C5A 0.027(3) 0.040(3) 0.023(2) -0.001(2) 0.005(2) 0.023(2)
C6A 0.026(3) 0.028(3) 0.035(3) 0.004(2) 0.010(2) 0.014(2)
C7A 0.034(3) 0.033(3) 0.037(3) 0.007(2) 0.008(2) 0.010(3)
C8A 0.044(4) 0.035(3) 0.050(4) -0.008(3) 0.008(3) 0.015(3)
C9A 0.021(2) 0.035(3) 0.018(2) 0.007(2) 0.0079(19) 0.015(2)
O10A 0.0223(18) 0.036(2) 0.037(2) -0.0017(16) 0.0071(15) 0.0161(16)
N11A 0.019(2) 0.031(2) 0.030(2) 0.0000(18) 0.0054(17) 0.0117(18)
C12A 0.026(3) 0.027(3) 0.020(2) 0.0031(19) 0.005(2) 0.011(2)
C13A 0.025(3) 0.029(3) 0.034(3) -0.003(2) 0.007(2) 0.010(2)
C14A 0.024(3) 0.040(3) 0.040(3) 0.010(3) 0.010(2) 0.010(3)
C15A 0.034(3) 0.028(3) 0.043(3) 0.002(2) 0.010(3) 0.002(3)
C16A 0.038(3) 0.029(3) 0.035(3) -0.003(2) 0.004(2) 0.015(3)
C17A 0.029(3) 0.029(3) 0.030(3) 0.005(2) 0.006(2) 0.015(2)
C18A 0.033(3) 0.031(3) 0.030(3) 0.001(2) 0.006(2) 0.018(2)
C19A 0.030(3) 0.030(3) 0.027(3) -0.008(2) -0.002(2) 0.018(2)
C20A 0.026(3) 0.035(3) 0.027(3) 0.001(2) 0.001(2) 0.021(2)
C21A 0.033(3) 0.050(4) 0.033(3) -0.010(3) -0.002(2) 0.027(3)
C22A 0.045(3) 0.064(4) 0.026(3) -0.004(3) 0.008(3) 0.037(3)
C23A 0.036(3) 0.055(4) 0.027(3) 0.006(3) 0.007(2) 0.025(3)
C24A 0.023(3) 0.041(3) 0.025(3) 0.002(2) 0.004(2) 0.015(2)
C25A 0.024(3) 0.033(3) 0.026(2) 0.004(2) 0.003(2) 0.019(2)
C26A 0.024(3) 0.022(2) 0.026(3) 0.005(2) 0.006(2) 0.008(2)
O27A 0.0238(18) 0.048(2) 0.043(2) -0.0121(18) 0.0014(16) 0.0236(18)
N28A 0.020(2) 0.040(3) 0.031(2) -0.0030(19) 0.0020(18) 0.021(2)
C29A 0.030(3) 0.044(3) 0.029(3) -0.007(2) 0.004(2) 0.025(3)
C30A 0.078(5) 0.043(4) 0.048(4) -0.011(3) -0.005(3) 0.033(4)
C31A 0.022(3) 0.030(3) 0.031(3) -0.010(2) 0.002(2) 0.012(2)
O32A 0.034(2) 0.070(3) 0.034(2) -0.0022(19) 0.0052(17) 0.035(2)
N33A 0.034(3) 0.057(3) 0.033(3) 0.005(2) 0.006(2) 0.030(2)
C34A 0.047(4) 0.054(4) 0.029(3) 0.003(3) 0.007(3) 0.029(3)
C1B 0.035(3) 0.091(6) 0.044(4) -0.008(4) 0.003(3) 0.035(4)
C2B 0.027(3) 0.062(4) 0.032(3) -0.011(3) 0.003(2) 0.026(3)
O3B 0.039(2) 0.114(4) 0.041(2) -0.010(2) 0.0060(19) 0.049(3)
N4B 0.024(2) 0.050(3) 0.032(2) -0.008(2) 0.0000(18) 0.025(2)
C5B 0.022(3) 0.037(3) 0.032(3) -0.010(2) -0.001(2) 0.017(2)
C6B 0.028(3) 0.043(3) 0.044(3) -0.005(3) 0.004(2) 0.019(3)
C7B 0.039(3) 0.036(3) 0.043(3) 0.002(3) 0.007(3) 0.021(3)
C8B 0.058(4) 0.039(4) 0.057(4) -0.014(3) -0.005(3) 0.022(3)
C9B 0.022(3) 0.033(3) 0.025(2) -0.001(2) 0.005(2) 0.014(2)
O10B 0.0272(19) 0.045(2) 0.041(2) -0.0027(18) 0.0063(16) 0.0226(18)
N11B 0.024(2) 0.028(2) 0.035(2) -0.0046(18) 0.0018(18) 0.0139(19)
C12B 0.032(3) 0.030(3) 0.027(3) 0.003(2) 0.009(2) 0.017(2)
C13B 0.045(4) 0.036(3) 0.048(3) 0.008(3) 0.015(3) 0.031(3)
C14B 0.055(4) 0.047(3) 0.037(3) 0.002(3) 0.008(3) 0.036(3)
C15B 0.061(4) 0.032(3) 0.043(3) 0.003(3) 0.012(3) 0.027(3)
C16B 0.035(3) 0.032(3) 0.035(3) 0.003(2) 0.002(2) 0.016(3)
C17B 0.033(3) 0.021(2) 0.025(3) 0.0039(19) 0.008(2) 0.013(2)
C18B 0.029(3) 0.029(3) 0.026(3) -0.002(2) 0.004(2) 0.010(2)
C19B 0.025(3) 0.031(3) 0.024(3) -0.001(2) 0.005(2) 0.013(2)
C20B 0.026(3) 0.038(3) 0.020(2) 0.001(2) 0.007(2) 0.016(2)
C21B 0.027(3) 0.042(3) 0.033(3) -0.004(2) 0.005(2) 0.018(3)
C22B 0.033(3) 0.065(4) 0.029(3) -0.010(3) 0.000(2) 0.024(3)
C23B 0.045(3) 0.072(4) 0.024(3) 0.002(3) 0.003(2) 0.043(3)
C24B 0.034(3) 0.041(3) 0.031(3) 0.000(2) 0.005(2) 0.022(3)
C25B 0.025(3) 0.035(3) 0.024(2) 0.003(2) 0.007(2) 0.018(2)
C26B 0.022(3) 0.029(3) 0.025(3) -0.001(2) 0.001(2) 0.013(2)
O27B 0.0241(19) 0.049(2) 0.036(2) -0.0100(17) 0.0025(16) 0.0198(18)
N28B 0.021(2) 0.040(3) 0.026(2) -0.0032(18) 0.0042(17) 0.016(2)
C29B 0.023(3) 0.040(3) 0.031(3) -0.001(2) 0.001(2) 0.016(2)
C30B 0.049(4) 0.040(3) 0.046(4) -0.002(3) 0.008(3) 0.012(3)
C31B 0.018(2) 0.031(3) 0.031(3) -0.001(2) 0.003(2) 0.013(2)
O32B 0.029(2) 0.074(3) 0.035(2) 0.004(2) 0.0076(17) 0.032(2)
N33B 0.022(2) 0.042(3) 0.030(2) -0.0009(19) 0.0068(18) 0.017(2)
C34B 0.034(3) 0.040(3) 0.034(3) 0.000(2) 0.005(2) 0.014(3)

loop_
_atom_type_symbol
_atom_type_description
_atom_type_scat_dispersion_real
_atom_type_scat_dispersion_imag
_atom_type_scat_source
C C 0.0033 0.0000 'International Tables Vol C Tables 4.2.6.8 and 6.1.1.4'
H H 0.0000 0.0000 'International Tables Vol C Tables 4.2.6.8 and 6.1.1.4'
N N 0.0061 0.0000 'International Tables Vol C Tables 4.2.6.8 and 6.1.1.4'
O O 0.0106 0.0000 'International Tables Vol C Tables 4.2.6.8 and 6.1.1.4'

loop_
_geom_angle_atom_site_label_1
_geom_angle_atom_site_label_2
_geom_angle_atom_site_label_3
_geom_angle
_geom_angle_site_symmetry_1
_geom_angle_site_symmetry_3
_geom_angle_publ_flag
C2A C1A H1A1 109.5 . . ?
C2A C1A H1A2 109.5 . . ?
H1A1 C1A H1A2 109.5 . . ?
C2A C1A H1A3 109.5 . . ?
H1A1 C1A H1A3 109.5 . . ?
H1A2 C1A H1A3 109.5 . . ?
O3A C2A N4A 123.3(5) . . ?
O3A C2A C1A 120.7(5) . . ?
N4A C2A C1A 116.0(4) . . ?
C2A N4A C5A 123.6(4) . . ?
C2A N4A H4A 118.2 . . ?
C5A N4A H4A 118.2 . . ?
N4A C5A C9A 106.7(4) . . ?
N4A C5A C6A 110.6(4) . . ?
C9A C5A C6A 110.6(4) . . ?
N4A C5A H5A 109.6 . . ?
C9A C5A H5A 109.6 . . ?
C6A C5A H5A 109.6 . . ?
C7A C6A C8A 110.1(5) . . ?
C7A C6A C5A 110.7(4) . . ?
C8A C6A C5A 111.4(4) . . ?
C7A C6A H6A 108.2 . . ?
C8A C6A H6A 108.2 . . ?
C5A C6A H6A 108.2 . . ?
C6A C7A H7A1 109.5 . . ?
C6A C7A H7A2 109.5 . . ?
H7A1 C7A H7A2 109.5 . . ?
C6A C7A H7A3 109.5 . . ?
H7A1 C7A H7A3 109.5 . . ?
H7A2 C7A H7A3 109.5 . . ?
C6A C8A H8A1 109.5 . . ?
C6A C8A H8A2 109.5 . . ?
H8A1 C8A H8A2 109.5 . . ?
C6A C8A H8A3 109.5 . . ?
H8A1 C8A H8A3 109.5 . . ?
H8A2 C8A H8A3 109.5 . . ?
O10A C9A N11A 123.6(4) . . ?
O10A C9A C5A 119.5(4) . . ?
N11A C9A C5A 117.0(4) . . ?
C9A N11A C12A 127.3(4) . . ?
C9A N11A H11A 116.3 . . ?
C12A N11A H11A 116.3 . . ?
C13A C12A N11A 123.4(4) . . ?
C13A C12A C17A 118.8(4) . . ?
N11A C12A C17A 117.8(4) . . ?
C12A C13A C14A 120.1(5) . . ?
C12A C13A H13A 119.9 . . ?
C14A C13A H13A 119.9 . . ?
C15A C14A C13A 122.1(5) . . ?
C15A C14A H14A 119.0 . . ?
C13A C14A H14A 119.0 . . ?
C14A C15A C16A 117.9(5) . . ?
C14A C15A H15A 121.1 . . ?
C16A C15A H15A 121.1 . . ?
C17A C16A C15A 121.4(5) . . ?
C17A C16A H16A 119.3 . . ?
C15A C16A H16A 119.3 . . ?
C16A C17A C12A 119.6(5) . . ?
C16A C17A C18A 119.3(5) . . ?
C12A C17A C18A 120.8(4) . . ?
C19A C18A C17A 173.7(6) . . ?
C18A C19A C20A 171.0(5) . . ?
C25A C20A C21A 119.9(5) . . ?
C25A C20A C19A 120.7(4) . . ?
C21A C20A C19A 119.3(5) . . ?
C22A C21A C20A 120.2(5) . . ?
C22A C21A H21A 119.9 . . ?
C20A C21A H21A 119.9 . . ?
C21A C22A C23A 120.1(5) . . ?
C21A C22A H22A 120.0 . . ?
C23A C22A H22A 120.0 . . ?
C22A C23A C24A 119.9(5) . . ?
C22A C23A H23A 120.1 . . ?
C24A C23A H23A 120.1 . . ?
C25A C24A C23A 121.3(5) . . ?
C25A C24A H24A 119.4 . . ?
C23A C24A H24A 119.4 . . ?
C24A C25A C20A 118.6(4) . . ?
C24A C25A C26A 120.2(4) . . ?
C20A C25A C26A 121.1(4) . . ?
O27A C26A N28A 122.8(4) . . ?
O27A C26A C25A 121.6(4) . . ?
N28A C26A C25A 115.5(4) . . ?
C26A N28A C29A 121.8(4) . . ?
C26A N28A H28A 119.1 . . ?
C29A N28A H28A 119.1 . . ?
N28A C29A C31A 108.8(4) . . ?
N28A C29A C30A 110.3(5) . . ?
C31A C29A C30A 109.5(4) . . ?
N28A C29A H29A 109.4 . . ?
C31A C29A H29A 109.4 . . ?
C30A C29A H29A 109.4 . . ?
C29A C30A H30A 109.5 . . ?
C29A C30A H30B 109.5 . . ?
H30A C30A H30B 109.5 . . ?
C29A C30A H30C 109.5 . . ?
H30A C30A H30C 109.5 . . ?
H30B C30A H30C 109.5 . . ?
O32A C31A N33A 123.8(5) . . ?
O32A C31A C29A 120.9(5) . . ?
N33A C31A C29A 115.3(4) . . ?
C31A N33A C34A 123.2(4) . . ?
C31A N33A H33A 118.4 . . ?
C34A N33A H33A 118.4 . . ?
N33A C34A H34A 109.5 . . ?
N33A C34A H34B 109.5 . . ?
H34A C34A H34B 109.5 . . ?
N33A C34A H34C 109.5 . . ?
H34A C34A H34C 109.5 . . ?
H34B C34A H34C 109.5 . . ?
C2B C1B H1B1 109.5 . . ?
C2B C1B H1B2 109.5 . . ?
H1B1 C1B H1B2 109.5 . . ?
C2B C1B H1B3 109.5 . . ?
H1B1 C1B H1B3 109.5 . . ?
H1B2 C1B H1B3 109.5 . . ?
O3B C2B N4B 121.7(5) . . ?
O3B C2B C1B 120.8(5) . . ?
N4B C2B C1B 117.6(5) . . ?
C2B N4B C5B 123.5(4) . . ?
C2B N4B H4B 118.3 . . ?
C5B N4B H4B 118.3 . . ?
N4B C5B C9B 106.2(4) . . ?
N4B C5B C6B 111.5(4) . . ?
C9B C5B C6B 110.4(4) . . ?
N4B C5B H5B 109.6 . . ?
C9B C5B H5B 109.6 . . ?
C6B C5B H5B 109.6 . . ?
C7B C6B C5B 110.4(4) . . ?
C7B C6B C8B 111.5(5) . . ?
C5B C6B C8B 110.5(5) . . ?
C7B C6B H6B 108.1 . . ?
C5B C6B H6B 108.1 . . ?
C8B C6B H6B 108.1 . . ?
C6B C7B H7B1 109.5 . . ?
C6B C7B H7B2 109.5 . . ?
H7B1 C7B H7B2 109.5 . . ?
C6B C7B H7B3 109.5 . . ?
H7B1 C7B H7B3 109.5 . . ?
H7B2 C7B H7B3 109.5 . . ?
C6B C8B H8B1 109.5 . . ?
C6B C8B H8B2 109.5 . . ?
H8B1 C8B H8B2 109.5 . . ?
C6B C8B H8B3 109.5 . . ?
H8B1 C8B H8B3 109.5 . . ?
H8B2 C8B H8B3 109.5 . . ?
O10B C9B N11B 123.7(4) . . ?
O10B C9B C5B 120.2(4) . . ?
N11B C9B C5B 116.1(4) . . ?
C9B N11B C12B 126.9(4) . . ?
C9B N11B H11B 116.6 . . ?
C12B N11B H11B 116.6 . . ?
N11B C12B C13B 124.0(5) . . ?
N11B C12B C17B 117.8(4) . . ?
C13B C12B C17B 118.2(5) . . ?
C12B C13B C14B 120.0(5) . . ?
C12B C13B H13B 120.0 . . ?
C14B C13B H13B 120.0 . . ?
C15B C14B C13B 122.0(5) . . ?
C15B C14B H14B 119.0 . . ?
C13B C14B H14B 119.0 . . ?
C14B C15B C16B 118.8(5) . . ?
C14B C15B H15B 120.6 . . ?
C16B C15B H15B 120.6 . . ?
C17B C16B C15B 120.6(5) . . ?
C17B C16B H16B 119.7 . . ?
C15B C16B H16B 119.7 . . ?
C16B C17B C12B 120.4(5) . . ?
C16B C17B C18B 119.1(5) . . ?
C12B C17B C18B 120.4(4) . . ?
C19B C18B C17B 174.7(5) . . ?
C18B C19B C20B 170.9(5) . . ?
C21B C20B C25B 120.1(4) . . ?
C21B C20B C19B 117.9(4) . . ?
C25B C20B C19B 121.9(4) . . ?
C20B C21B C22B 120.1(5) . . ?
C20B C21B H21B 119.9 . . ?
C22B C21B H21B 119.9 . . ?
C23B C22B C21B 120.1(5) . . ?
C23B C22B H22B 119.9 . . ?
C21B C22B H22B 119.9 . . ?
C24B C23B C22B 119.7(5) . . ?
C24B C23B H23B 120.1 . . ?
C22B C23B H23B 120.1 . . ?
C23B C24B C25B 121.1(5) . . ?
C23B C24B H24B 119.4 . . ?
C25B C24B H24B 119.4 . . ?
C24B C25B C20B 118.7(4) . . ?
C24B C25B C26B 119.5(4) . . ?
C20B C25B C26B 121.8(4) . . ?
O27B C26B N28B 124.1(4) . . ?
O27B C26B C25B 121.8(4) . . ?
N28B C26B C25B 114.1(4) . . ?
C26B N28B C29B 123.3(4) . . ?
C26B N28B H28B 118.3 . . ?
C29B N28B H28B 118.3 . . ?
N28B C29B C31B 108.7(4) . . ?
N28B C29B C30B 110.4(5) . . ?
C31B C29B C30B 109.2(4) . . ?
N28B C29B H29B 109.5 . . ?
C31B C29B H29B 109.5 . . ?
C30B C29B H29B 109.5 . . ?
C29B C30B H30D 109.5 . . ?
C29B C30B H30E 109.5 . . ?
H30D C30B H30E 109.5 . . ?
C29B C30B H30F 109.5 . . ?
H30D C30B H30F 109.5 . . ?
H30E C30B H30F 109.5 . . ?
O32B C31B N33B 121.9(5) . . ?
O32B C31B C29B 121.4(4) . . ?
N33B C31B C29B 116.7(4) . . ?
C31B N33B C34B 122.2(4) . . ?
C31B N33B H33B 118.9 . . ?
C34B N33B H33B 118.9 . . ?
N33B C34B H34D 109.5 . . ?
N33B C34B H34E 109.5 . . ?
H34D C34B H34E 109.5 . . ?
N33B C34B H34F 109.5 . . ?
H34D C34B H34F 109.5 . . ?
H34E C34B H34F 109.5 . . ?

loop_
_geom_bond_atom_site_label_1
_geom_bond_atom_site_label_2
_geom_bond_distance
_geom_bond_site_symmetry_2
_geom_bond_publ_flag
C1A C2A 1.540(7) . ?
C1A H1A1 0.9800 . ?
C1A H1A2 0.9800 . ?
C1A H1A3 0.9800 . ?
C2A O3A 1.229(6) . ?
C2A N4A 1.338(7) . ?
N4A C5A 1.482(6) . ?
N4A H4A 0.8800 . ?
C5A C9A 1.513(7) . ?
C5A C6A 1.547(7) . ?
C5A H5A 1.0000 . ?
C6A C7A 1.534(7) . ?
C6A C8A 1.532(7) . ?
C6A H6A 1.0000 . ?
C7A H7A1 0.9800 . ?
C7A H7A2 0.9800 . ?
C7A H7A3 0.9800 . ?
C8A H8A1 0.9800 . ?
C8A H8A2 0.9800 . ?
C8A H8A3 0.9800 . ?
C9A O10A 1.235(5) . ?
C9A N11A 1.369(6) . ?
N11A C12A 1.423(6) . ?
N11A H11A 0.8800 . ?
C12A C13A 1.396(7) . ?
C12A C17A 1.420(7) . ?
C13A C14A 1.393(7) . ?
C13A H13A 0.9500 . ?
C14A C15A 1.396(8) . ?
C14A H14A 0.9500 . ?
C15A C16A 1.395(8) . ?
C15A H15A 0.9500 . ?
C16A C17A 1.405(7) . ?
C16A H16A 0.9500 . ?
C17A C18A 1.450(7) . ?
C18A C19A 1.186(7) . ?
C19A C20A 1.464(7) . ?
C20A C25A 1.408(7) . ?
C20A C21A 1.405(7) . ?
C21A C22A 1.392(8) . ?
C21A H21A 0.9500 . ?
C22A C23A 1.386(9) . ?
C22A H22A 0.9500 . ?
C23A C24A 1.392(7) . ?
C23A H23A 0.9500 . ?
C24A C25A 1.398(7) . ?
C24A H24A 0.9500 . ?
C25A C26A 1.511(7) . ?
C26A O27A 1.242(6) . ?
C26A N28A 1.350(6) . ?
N28A C29A 1.463(6) . ?
N28A H28A 0.8800 . ?
C29A C31A 1.537(7) . ?
C29A C30A 1.539(9) . ?
C29A H29A 1.0000 . ?
C30A H30A 0.9800 . ?
C30A H30B 0.9800 . ?
C30A H30C 0.9800 . ?
C31A O32A 1.234(6) . ?
C31A N33A 1.339(7) . ?
N33A C34A 1.458(7) . ?
N33A H33A 0.8800 . ?
C34A H34A 0.9800 . ?
C34A H34B 0.9800 . ?
C34A H34C 0.9800 . ?
C1B C2B 1.528(9) . ?
C1B H1B1 0.9800 . ?
C1B H1B2 0.9800 . ?
C1B H1B3 0.9800 . ?
C2B O3B 1.225(6) . ?
C2B N4B 1.350(7) . ?
N4B C5B 1.466(7) . ?
N4B H4B 0.8800 . ?
C5B C9B 1.528(7) . ?
C5B C6B 1.550(8) . ?
C5B H5B 1.0000 . ?
C6B C7B 1.533(8) . ?
C6B C8B 1.519(8) . ?
C6B H6B 1.0000 . ?
C7B H7B1 0.9800 . ?
C7B H7B2 0.9800 . ?
C7B H7B3 0.9800 . ?
C8B H8B1 0.9800 . ?
C8B H8B2 0.9800 . ?
C8B H8B3 0.9800 . ?
C9B O10B 1.229(6) . ?
C9B N11B 1.371(6) . ?
N11B C12B 1.425(6) . ?
N11B H11B 0.8800 . ?
C12B C13B 1.401(7) . ?
C12B C17B 1.422(7) . ?
C13B C14B 1.389(8) . ?
C13B H13B 0.9500 . ?
C14B C15B 1.384(8) . ?
C14B H14B 0.9500 . ?
C15B C16B 1.388(8) . ?
C15B H15B 0.9500 . ?
C16B C17B 1.397(7) . ?
C16B H16B 0.9500 . ?
C17B C18B 1.438(7) . ?
C18B C19B 1.209(7) . ?
C19B C20B 1.449(7) . ?
C20B C21B 1.407(7) . ?
C20B C25B 1.404(7) . ?
C21B C22B 1.395(8) . ?
C21B H21B 0.9500 . ?
C22B C23B 1.385(9) . ?
C22B H22B 0.9500 . ?
C23B C24B 1.404(7) . ?
C23B H23B 0.9500 . ?
C24B C25B 1.396(7) . ?
C24B H24B 0.9500 . ?
C25B C26B 1.509(7) . ?
C26B O27B 1.235(5) . ?
C26B N28B 1.359(6) . ?
N28B C29B 1.466(6) . ?
N28B H28B 0.8800 . ?
C29B C31B 1.518(7) . ?
C29B C30B 1.544(8) . ?
C29B H29B 1.0000 . ?
C30B H30D 0.9800 . ?
C30B H30E 0.9800 . ?
C30B H30F 0.9800 . ?
C31B O32B 1.238(6) . ?
C31B N33B 1.339(6) . ?
N33B C34B 1.451(7) . ?
N33B H33B 0.8800 . ?
C34B H34D 0.9800 . ?
C34B H34E 0.9800 . ?
C34B H34F 0.9800 . ?

loop_
_geom_hbond_atom_site_label_D
_geom_hbond_atom_site_label_H
_geom_hbond_atom_site_label_A
_geom_hbond_distance_DH
_geom_hbond_distance_HA
_geom_hbond_distance_DA
_geom_hbond_angle_DHA
_geom_hbond_site_symmetry_A
N4A H4A O32A 0.88 2.07 2.937(5) 169.5 1_655
N11A H11A O27A 0.88 2.33 3.167(5) 159.3 .
N28A H28A O10A 0.88 2.16 3.013(5) 163.4 1_455
N33A H33A O3A 0.88 2.03 2.895(6) 166.7 .
C5A H5A O3A 1.00 2.45 2.841(6) 102.4 .
C5A H5A O27A 1.00 2.42 3.311(6) 148.2 .
C13A H13A O10A 0.95 2.21 2.838(6) 122.9 .
C29A H29A O3A 1.00 2.34 3.244(6) 149.4 .
C34A H34C O32A 0.98 2.44 2.830(7) 103.2 .
N4B H4B O32B 0.88 2.01 2.889(5) 175.0 1_655
N11B H11B O27B 0.88 2.43 3.270(5) 160.3 .
N28B H28B O10B 0.88 2.17 3.008(5) 160.3 1_455
N33B H33B O3B 0.88 1.95 2.817(6) 166.2 .
C5B H5B O3B 1.00 2.42 2.809(6) 102.5 .
C5B H5B O27B 1.00 2.47 3.374(6) 149.4 .
C13B H13B O10B 0.95 2.22 2.843(7) 122.2 .
C29B H29B O3B 1.00 2.48 3.349(7) 145.3 .
C29B H29B O27B 1.00 2.49 2.867(6) 101.8 .

loop_
_geom_torsion_atom_site_label_1
_geom_torsion_atom_site_label_2
_geom_torsion_atom_site_label_3
_geom_torsion_atom_site_label_4
_geom_torsion
_geom_torsion_site_symmetry_1
_geom_torsion_site_symmetry_2
_geom_torsion_site_symmetry_3
_geom_torsion_site_symmetry_4
_geom_torsion_publ_flag
O3A C2A N4A C5A -3.3(8) . . . . ?
C1A C2A N4A C5A 174.0(5) . . . . ?
C2A N4A C5A C9A -113.6(5) . . . . ?
C2A N4A C5A C6A 126.1(5) . . . . ?
N4A C5A C6A C7A 173.6(4) . . . . ?
C9A C5A C6A C7A 55.6(5) . . . . ?
N4A C5A C6A C8A -63.6(5) . . . . ?
C9A C5A C6A C8A 178.4(4) . . . . ?
N4A C5A C9A O10A -56.5(5) . . . . ?
C6A C5A C9A O10A 63.8(5) . . . . ?
N4A C5A C9A N11A 122.1(4) . . . . ?
C6A C5A C9A N11A -117.5(4) . . . . ?
O10A C9A N11A C12A 4.6(7) . . . . ?
C5A C9A N11A C12A -174.0(4) . . . . ?
C9A N11A C12A C13A -1.0(7) . . . . ?
C9A N11A C12A C17A 179.4(5) . . . . ?
N11A C12A C13A C14A 177.7(5) . . . . ?
C17A C12A C13A C14A -2.7(7) . . . . ?
C12A C13A C14A C15A 1.5(8) . . . . ?
C13A C14A C15A C16A 0.3(8) . . . . ?
C14A C15A C16A C17A -0.8(8) . . . . ?
C15A C16A C17A C12A -0.4(8) . . . . ?
C15A C16A C17A C18A 174.3(5) . . . . ?
C13A C12A C17A C16A 2.2(7) . . . . ?
N11A C12A C17A C16A -178.2(5) . . . . ?
C13A C12A C17A C18A -172.4(5) . . . . ?
N11A C12A C17A C18A 7.2(7) . . . . ?
C16A C17A C18A C19A -99(5) . . . . ?
C12A C17A C18A C19A 76(5) . . . . ?
C17A C18A C19A C20A 18(8) . . . . ?
C18A C19A C20A C25A -114(3) . . . . ?
C18A C19A C20A C21A 63(3) . . . . ?
C25A C20A C21A C22A 3.1(8) . . . . ?
C19A C20A C21A C22A -173.9(5) . . . . ?
C20A C21A C22A C23A -1.5(8) . . . . ?
C21A C22A C23A C24A -0.8(8) . . . . ?
C22A C23A C24A C25A 1.7(8) . . . . ?
C23A C24A C25A C20A -0.2(7) . . . . ?
C23A C24A C25A C26A 176.9(5) . . . . ?
C21A C20A C25A C24A -2.2(7) . . . . ?
C19A C20A C25A C24A 174.7(4) . . . . ?
C21A C20A C25A C26A -179.3(4) . . . . ?
C19A C20A C25A C26A -2.4(7) . . . . ?
C24A C25A C26A O27A -131.1(5) . . . . ?
C20A C25A C26A O27A 46.0(7) . . . . ?
C24A C25A C26A N28A 48.0(6) . . . . ?
C20A C25A C26A N28A -134.9(5) . . . . ?
O27A C26A N28A C29A 4.0(7) . . . . ?
C25A C26A N28A C29A -175.1(5) . . . . ?
C26A N28A C29A C31A -145.8(4) . . . . ?
C26A N28A C29A C30A 94.0(6) . . . . ?
N28A C29A C31A O32A -53.5(6) . . . . ?
C30A C29A C31A O32A 67.2(6) . . . . ?
N28A C29A C31A N33A 127.7(5) . . . . ?
C30A C29A C31A N33A -111.6(5) . . . . ?
O32A C31A N33A C34A -1.6(8) . . . . ?
C29A C31A N33A C34A 177.1(5) . . . . ?
O3B C2B N4B C5B -2.9(9) . . . . ?
C1B C2B N4B C5B 175.6(6) . . . . ?
C2B N4B C5B C9B -124.2(5) . . . . ?
C2B N4B C5B C6B 115.4(6) . . . . ?
N4B C5B C6B C7B 173.0(4) . . . . ?
C9B C5B C6B C7B 55.1(5) . . . . ?
N4B C5B C6B C8B -63.1(6) . . . . ?
C9B C5B C6B C8B 179.0(5) . . . . ?
N4B C5B C9B O10B -54.9(6) . . . . ?
C6B C5B C9B O10B 66.1(6) . . . . ?
N4B C5B C9B N11B 124.5(5) . . . . ?
C6B C5B C9B N11B -114.5(5) . . . . ?
O10B C9B N11B C12B 3.8(8) . . . . ?
C5B C9B N11B C12B -175.6(5) . . . . ?
C9B N11B C12B C13B -0.6(8) . . . . ?
C9B N11B C12B C17B 179.1(5) . . . . ?
N11B C12B C13B C14B 179.2(5) . . . . ?
C17B C12B C13B C14B -0.6(8) . . . . ?
C12B C13B C14B C15B -0.3(9) . . . . ?
C13B C14B C15B C16B 0.9(9) . . . . ?
C14B C15B C16B C17B -0.5(8) . . . . ?
C15B C16B C17B C12B -0.4(8) . . . . ?
C15B C16B C17B C18B 175.3(5) . . . . ?
N11B C12B C17B C16B -178.8(5) . . . . ?
C13B C12B C17B C16B 1.0(7) . . . . ?
N11B C12B C17B C18B 5.5(7) . . . . ?
C13B C12B C17B C18B -174.7(5) . . . . ?
C16B C17B C18B C19B -94(6) . . . . ?
C12B C17B C18B C19B 81(6) . . . . ?
C17B C18B C19B C20B 20(8) . . . . ?
C18B C19B C20B C21B 58(3) . . . . ?
C18B C19B C20B C25B -118(3) . . . . ?
C25B C20B C21B C22B 2.5(8) . . . . ?
C19B C20B C21B C22B -173.5(5) . . . . ?
C20B C21B C22B C23B -1.1(8) . . . . ?
C21B C22B C23B C24B -0.8(9) . . . . ?
C22B C23B C24B C25B 1.3(8) . . . . ?
C23B C24B C25B C20B 0.0(8) . . . . ?
C23B C24B C25B C26B 177.3(5) . . . . ?
C21B C20B C25B C24B -1.9(7) . . . . ?
C19B C20B C25B C24B 173.9(5) . . . . ?
C21B C20B C25B C26B -179.1(5) . . . . ?
C19B C20B C25B C26B -3.3(7) . . . . ?
C24B C25B C26B O27B -132.5(5) . . . . ?
C20B C25B C26B O27B 44.7(7) . . . . ?
C24B C25B C26B N28B 46.1(7) . . . . ?
C20B C25B C26B N28B -136.7(5) . . . . ?
O27B C26B N28B C29B 4.7(8) . . . . ?
C25B C26B N28B C29B -173.8(5) . . . . ?
C26B N28B C29B C31B -134.8(5) . . . . ?
C26B N28B C29B C30B 105.3(6) . . . . ?
N28B C29B C31B O32B -50.8(6) . . . . ?
C30B C29B C31B O32B 69.8(6) . . . . ?
N28B C29B C31B N33B 129.3(4) . . . . ?
C30B C29B C31B N33B -110.1(5) . . . . ?
O32B C31B N33B C34B 1.1(7) . . . . ?
C29B C31B N33B C34B -179.0(5) . . . . ?

loop_
_cod_related_entry_id
_cod_related_entry_database
_cod_related_entry_code
1 ChemSpider 30652847
